data_7250875
loop_
_publ_author_name
'Wojta\'s, Maciej'
'G\;agor, Anna'
'Bdikin, Igor'
'Kopyl, Svitlana'

_publ_section_title
;
 Crystal structure and piezoelectric properties of the final member of the
 pyridylalanine derivative series: [H-\b-(3-pyridyl)-Ala-OH][BF4]
;
_journal_issue 40
_journal_name_full CrystEngComm
_journal_page_first 6679
_journal_page_last 6686
_journal_paper_doi 10.1039/D5CE00693G
_journal_volume 27
_journal_year 2025
_chemical_absolute_configuration unk
_chemical_formula_moiety 'B F4, C8 H11 N2 O2'
_chemical_formula_sum 'C8 H11 B F4 N2 O2'
_chemical_formula_weight 254.00
_space_group_crystal_system monoclinic
_space_group_IT_number 4
_space_group_name_Hall 'P 2yb'
_space_group_name_H-M_alt 'P 1 21 1'
_atom_sites_solution_hydrogens geom
_atom_sites_solution_primary dual
_audit_creation_date 2025-02-11
_audit_creation_method
;
Olex2 1.5
(compiled 2022.04.07 svn.rca3783a0 for OlexSys, GUI svn.r6498)
;
_audit_update_record
;
2025-05-27 deposited with the CCDC.	2025-09-17 downloaded from the CCDC.
;
_cell_angle_alpha 90
_cell_angle_beta 97.056(14)
_cell_angle_gamma 90
_cell_formula_units_Z 4
_cell_length_a 5.0698(8)
_cell_length_b 14.565(2)
_cell_length_c 14.099(2)
_cell_measurement_reflns_used 444
_cell_measurement_temperature 85.0(5)
_cell_measurement_theta_max 19.7500
_cell_measurement_theta_min 4.0170
_cell_volume 1033.2(3)
_computing_cell_refinement 'CrysAlisPro 1.171.42.93a (Rigaku OD, 2023)'
_computing_data_collection 'CrysAlisPro 1.171.42.93a (Rigaku OD, 2023)'
_computing_data_reduction 'CrysAlisPro 1.171.42.93a (Rigaku OD, 2023)'
_computing_molecular_graphics 'Olex2 1.5 (Dolomanov et al., 2009)'
_computing_publication_material 'Olex2 1.5 (Dolomanov et al., 2009)'
_computing_structure_refinement 'SHELXL 2018/3 (Sheldrick, 2015)'
_computing_structure_solution 'SHELXT 2014/5 (Sheldrick, 2014)'
_diffrn_ambient_environment N~2~
_diffrn_ambient_temperature 85.0(5)
_diffrn_detector 'CCD plate'
_diffrn_detector_area_resol_mean 10.6249
_diffrn_detector_type Atlas
_diffrn_measured_fraction_theta_full 0.997
_diffrn_measured_fraction_theta_max 0.868
_diffrn_measurement_details
;
List of Runs (angles in degrees, time in seconds):

  # Type    Start    End  Width  t~exp~   \w     \q     \k     \f   Frames
#--------------------------------------------------------------------------
  1  \w     39.00  94.00   1.00  150.00    --   13.67 178.00 120.00   55
  2  \w    -62.00  38.00   1.00  150.00    --   13.67 -57.00 -90.00  100
  3  \w    -35.00 -10.00   1.00  150.00    --  -14.45 -77.00  90.00   25
;
_diffrn_measurement_device 'four-circle diffractometer'
_diffrn_measurement_device_type 'Xcalibur, Atlas'
_diffrn_measurement_method '\w scans'
_diffrn_orient_matrix_type 'CrysAlisPro convention (1999,Acta A55,543-557)'
_diffrn_orient_matrix_UB_11 -0.0097912000
_diffrn_orient_matrix_UB_12 0.0264718000
_diffrn_orient_matrix_UB_13 0.0416798000
_diffrn_orient_matrix_UB_21 -0.0731973000
_diffrn_orient_matrix_UB_22 0.0339227000
_diffrn_orient_matrix_UB_23 -0.0281034000
_diffrn_orient_matrix_UB_31 -0.1200556000
_diffrn_orient_matrix_UB_32 -0.0228369000
_diffrn_orient_matrix_UB_33 0.0064477000
_diffrn_radiation_monochromator graphite
_diffrn_radiation_probe x-ray
_diffrn_radiation_type 'Mo K\a'
_diffrn_radiation_wavelength 0.71073
_diffrn_reflns_av_R_equivalents 0.0882
_diffrn_reflns_av_unetI/netI 0.2586
_diffrn_reflns_Laue_measured_fraction_full 0.997
_diffrn_reflns_Laue_measured_fraction_max 0.868
_diffrn_reflns_limit_h_max 6
_diffrn_reflns_limit_h_min -6
_diffrn_reflns_limit_k_max 14
_diffrn_reflns_limit_k_min -19
_diffrn_reflns_limit_l_max 19
_diffrn_reflns_limit_l_min -12
_diffrn_reflns_number 4639
_diffrn_reflns_point_group_measured_fraction_full 0.731
_diffrn_reflns_point_group_measured_fraction_max 0.605
_diffrn_reflns_theta_full 25.242
_diffrn_reflns_theta_max 29.012
_diffrn_reflns_theta_min 2.797
_diffrn_source 'fine-focus sealed X-ray tube'
_diffrn_source_type 'Enhance (Mo) X-ray Source'
_exptl_absorpt_coefficient_mu 0.161
_exptl_absorpt_correction_T_max 1.00000
_exptl_absorpt_correction_T_min 0.37879
_exptl_absorpt_correction_type multi-scan
_exptl_absorpt_process_details
;
CrysAlisPro 1.171.42.93a (Rigaku Oxford Diffraction, 2023)
Empirical absorption correction using spherical harmonics,
implemented in SCALE3 ABSPACK scaling algorithm.
;
_exptl_crystal_density_diffrn 1.633
_exptl_crystal_description plate
_exptl_crystal_F_000 520
_exptl_crystal_size_max 0.13
_exptl_crystal_size_mid 0.11
_exptl_crystal_size_min 0.04
_refine_diff_density_max 0.434
_refine_diff_density_min -0.419
_refine_diff_density_rms 0.109
_refine_ls_abs_structure_details
;
 Flack x determined using 318 quotients [(I+)-(I-)]/[(I+)+(I-)]
 (Parsons, Flack and Wagner, Acta Cryst. B69 (2013) 249-259).
;
_refine_ls_abs_structure_Flack -1.2(10)
_refine_ls_extinction_method none
_refine_ls_goodness_of_fit_ref 0.972
_refine_ls_hydrogen_treatment constr
_refine_ls_matrix_type full
_refine_ls_number_parameters 309
_refine_ls_number_reflns 3311
_refine_ls_number_restraints 97
_refine_ls_restrained_S_all 0.964
_refine_ls_R_factor_all 0.2294
_refine_ls_R_factor_gt 0.0944
_refine_ls_shift/su_max 0.002
_refine_ls_shift/su_mean 0.000
_refine_ls_structure_factor_coef Fsqd
_refine_ls_weighting_details 'w=1/[\s^2^(Fo^2^)+(0.0898P)^2^] where P=(Fo^2^+2Fc^2^)/3'
_refine_ls_weighting_scheme calc
_refine_ls_wR_factor_gt 0.1750
_refine_ls_wR_factor_ref 0.2424
_reflns_Friedel_coverage 0.345
_reflns_Friedel_fraction_full 0.440
_reflns_Friedel_fraction_max 0.322
_reflns_number_gt 1431
_reflns_number_total 3311
_reflns_threshold_expression 'I > 2\s(I)'
_cod_data_source_file d5ce00693g3.cif
_cod_data_source_block ala85K
_cod_depositor_comments 'Adding full bibliography for 7250875.cif.'
_cod_database_code 7250875
_shelx_shelxl_version_number 2018/3
_shelx_space_group_comment
;
The symmetry employed for this shelxl refinement is uniquely defined
by the following loop, which should always be used as a source of
symmetry information in preference to the above space-group names.
They are only intended as comments.
;
_olex2_refinement_description
;
1. Fixed Uiso
 At 1.2 times of:
  All C(H) groups, All C(H,H) groups, All N(H) groups, All N(H,H,H) groups
2. Uiso/Uaniso restraints and constraints
Uanis(C9B) \\sim Ueq, Uanis(C8B) \\sim Ueq, Uanis(C7B) \\sim Ueq: with sigma of
0.005 and sigma for terminal atoms of 0.01
Uanis(O1B) \\sim Ueq, Uanis(O2A) \\sim Ueq: with sigma of 0.005 and sigma for
terminal atoms of 0.005
Uanis(N2A) \\sim Ueq, Uanis(C5B) \\sim Ueq, Uanis(C3A) \\sim Ueq, Uanis(C6B)
\\sim Ueq, Uanis(N1A) \\sim Ueq, Uanis(C6A) \\sim Ueq, Uanis(C2A) \\sim Ueq:
with sigma of 0.005 and sigma for terminal atoms of 0.001
Uanis(N2B) \\sim Ueq, Uanis(C4A) \\sim Ueq, Uanis(C8A) \\sim Ueq, Uanis(B2)
\\sim Ueq: with sigma of 0.005 and sigma for terminal atoms of 0.002
3.a Ternary CH refined with riding coordinates:
 C8B(H8B), C8A(H8A)
3.b Secondary CH2 refined with riding coordinates:
 C7B(H7BA,H7BB), C7A(H7AA,H7AB)
3.c Aromatic/amide H refined with riding coordinates:
 N1A(H1A), N1B(H1B), C6A(H6A), C5B(H5B), C4A(H4A), C5A(H5A), C2B(H2B),
 C4B(H4B), C6B(H6B), C2A(H2A)
3.d Idealised Me refined as rotating group:
 N2A(H2AA,H2AB,H2AC), N2B(H2BA,H2BB,H2BC)
;
_olex2_submission_special_instructions 'No special instructions were received'
_oxdiff_exptl_absorpt_empirical_details
;
Empirical correction (ABSPACK) includes:
- Absorption correction using spherical harmonics
- Frame scaling
;
_oxdiff_exptl_absorpt_empirical_full_max 1.663
_oxdiff_exptl_absorpt_empirical_full_min 0.633

loop_
_space_group_symop_operation_xyz
'x, y, z'
'-x, y+1/2, -z'

loop_
_atom_site_label
_atom_site_type_symbol
_atom_site_fract_x
_atom_site_fract_y
_atom_site_fract_z
_atom_site_U_iso_or_equiv
_atom_site_adp_type
_atom_site_occupancy
_atom_site_site_symmetry_order
_atom_site_calc_flag
_atom_site_refinement_flags_posn
_atom_site_refinement_flags_adp
_atom_site_refinement_flags_occupancy
_atom_site_disorder_assembly
_atom_site_disorder_group
F1 F 1.3616(15) 0.7293(6) 0.1882(6) 0.050(3) Uani 1 1 d . . . . .
F2 F 1.2705(15) 0.8738(6) 0.1354(5) 0.036(2) Uani 1 1 d . . . . .
F3 F 0.9448(17) 0.7745(7) 0.1658(7) 0.063(3) Uani 1 1 d . . . . .
F4 F 1.165(2) 0.7536(7) 0.0391(6) 0.077(4) Uani 1 1 d . . . . .
B1 B 1.195(3) 0.7813(12) 0.1328(11) 0.023(4) Uani 1 1 d . . . . .
F5 F 0.1159(18) 0.2755(7) 0.1995(6) 0.062(3) Uani 1 1 d . . . . .
F6 F 0.4029(16) 0.1737(7) 0.2778(6) 0.047(2) Uani 1 1 d . . . . .
F7 F 0.114(2) 0.1263(7) 0.1506(6) 0.069(3) Uani 1 1 d . . . . .
F8 F 0.4589(18) 0.2176(6) 0.1273(6) 0.054(3) Uani 1 1 d . . . . .
B2 B 0.284(4) 0.1934(14) 0.1908(12) 0.038(5) Uani 1 1 d . U . . .
O1A O 0.0465(15) 0.2161(6) 0.4950(6) 0.022(2) Uani 1 1 d . . . . .
O2A O 0.4237(16) 0.1660(6) 0.5770(6) 0.023(2) Uani 1 1 d . U . . .
N1A N 0.2917(17) 0.3379(7) 0.3928(6) 0.014(2) Uani 1 1 d . U . . .
H1a H 0.394860 0.378061 0.364338 0.017 Uiso 1 1 calc R U . . .
H2a H 0.158998 0.369124 0.416681 0.017 Uiso 1 1 calc R U . . .
H3a H 0.220162 0.296123 0.349062 0.017 Uiso 1 1 calc R U . . .
N11A N 0.1627(19) 0.5588(8) 0.5837(7) 0.021(3) Uani 1 1 d . U . . .
H11a H 0.121998 0.611965 0.556020 0.026 Uiso 1 1 calc R U . . .
C1A C 0.294(2) 0.2151(10) 0.5182(8) 0.020(3) Uani 1 1 d . . . . .
C2A C 0.456(2) 0.2900(9) 0.4713(8) 0.016(3) Uani 1 1 d . U . . .
H4a H 0.598831 0.257154 0.441958 0.019 Uiso 1 1 calc R U . . .
C3A C 0.594(2) 0.3565(9) 0.5438(8) 0.018(3) Uani 1 1 d . . . . .
H5a H 0.716661 0.395325 0.511813 0.022 Uiso 1 1 calc R U . . .
H6a H 0.701930 0.321018 0.594434 0.022 Uiso 1 1 calc R U . . .
C12A C 0.342(2) 0.5038(9) 0.5486(8) 0.019(3) Uani 1 1 d . U . . .
H12a H 0.426117 0.523205 0.495432 0.023 Uiso 1 1 calc R U . . .
C13A C 0.403(2) 0.4187(9) 0.5903(8) 0.015(3) Uani 1 1 d . U . . .
C14A C 0.282(2) 0.3917(9) 0.6691(7) 0.018(3) Uani 1 1 d . U . . .
H14a H 0.319954 0.333446 0.697925 0.021 Uiso 1 1 calc R U . . .
C15A C 0.106(2) 0.4514(10) 0.7049(8) 0.021(3) Uani 1 1 d . . . . .
H15a H 0.026147 0.435450 0.760222 0.025 Uiso 1 1 calc R U . . .
C16A C 0.046(3) 0.5341(10) 0.6596(8) 0.021(3) Uani 1 1 d . U . . .
H16a H -0.079581 0.574073 0.682810 0.025 Uiso 1 1 calc R U . . .
O1b O 0.8944(16) 0.4700(6) 0.3903(6) 0.021(2) Uani 1 1 d . U . . .
O2b O 0.4907(15) 0.4862(6) 0.3075(5) 0.016(2) Uani 1 1 d . . . . .
N1b N 1.0781(17) 0.6217(7) 0.3158(6) 0.013(2) Uani 1 1 d . U . . .
H1b H 1.128553 0.671069 0.282795 0.016 Uiso 1 1 calc R U . . .
H2b H 1.038090 0.640384 0.373991 0.016 Uiso 1 1 calc R U . . .
H3b H 1.213298 0.580274 0.323908 0.016 Uiso 1 1 calc R U . . .
N11b N 0.350(2) 0.5609(10) -0.0203(7) 0.039(3) Uani 1 1 d . . . . .
H7a H 0.280213 0.604902 -0.058191 0.047 Uiso 1 1 calc R U . . .
C1b C 0.739(2) 0.5071(9) 0.3275(8) 0.013(3) Uani 1 1 d . U . . .
C2b C 0.842(2) 0.5787(9) 0.2620(7) 0.012(3) Uani 1 1 d . U . . .
H4b H 0.702111 0.626276 0.244589 0.014 Uiso 1 1 calc R U . . .
C3b C 0.921(2) 0.5346(10) 0.1715(8) 0.021(3) Uani 1 1 d . U . . .
H5b H 1.020469 0.477368 0.188842 0.026 Uiso 1 1 calc R U . . .
H6b H 1.040086 0.576811 0.142009 0.026 Uiso 1 1 calc R U . . .
C12b C 0.567(2) 0.5789(11) 0.0417(8) 0.023(3) Uani 1 1 d . . . . .
H11b H 0.637936 0.639306 0.044663 0.028 Uiso 1 1 calc R U . . .
C13b C 0.688(2) 0.5128(11) 0.1007(8) 0.024(3) Uani 1 1 d . . . . .
C14b C 0.574(3) 0.4256(9) 0.0921(9) 0.021(3) Uani 1 1 d . . . . .
H14b H 0.652742 0.377194 0.130811 0.025 Uiso 1 1 calc R U . . .
C15b C 0.353(3) 0.4079(10) 0.0302(8) 0.025(3) Uani 1 1 d . U . . .
H15b H 0.279218 0.347835 0.025549 0.030 Uiso 1 1 calc R U . . .
C16b C 0.238(3) 0.4775(11) -0.0256(9) 0.028(3) Uani 1 1 d . U . . .
H16b H 0.079503 0.466758 -0.067704 0.034 Uiso 1 1 calc R U . . .

loop_
_atom_site_aniso_label
_atom_site_aniso_U_11
_atom_site_aniso_U_22
_atom_site_aniso_U_33
_atom_site_aniso_U_23
_atom_site_aniso_U_13
_atom_site_aniso_U_12
F1 0.035(5) 0.034(6) 0.083(6) 0.027(6) 0.013(5) -0.002(5)
F2 0.041(5) 0.018(5) 0.053(5) 0.004(4) 0.015(4) -0.007(4)
F3 0.044(5) 0.030(6) 0.121(8) 0.003(6) 0.034(5) 0.000(5)
F4 0.156(10) 0.041(7) 0.037(5) -0.003(5) 0.020(6) -0.013(7)
B1 0.022(8) 0.017(9) 0.030(9) 0.010(9) 0.005(7) -0.002(8)
F5 0.067(6) 0.065(8) 0.053(6) -0.019(6) 0.005(5) 0.000(6)
F6 0.059(6) 0.042(6) 0.043(5) -0.002(5) 0.015(4) -0.010(5)
F7 0.101(8) 0.054(7) 0.058(6) -0.016(6) 0.030(6) -0.050(7)
F8 0.093(7) 0.021(5) 0.056(5) -0.001(5) 0.046(5) -0.007(5)
B2 0.044(6) 0.038(7) 0.034(6) 0.002(5) 0.010(5) -0.005(5)
O1A 0.012(4) 0.020(5) 0.036(5) 0.009(5) 0.011(4) 0.002(4)
O2A 0.022(4) 0.024(5) 0.023(4) 0.003(4) 0.003(3) -0.003(4)
N1A 0.014(2) 0.013(3) 0.014(2) 0.0005(12) 0.0023(12) 0.0001(12)
N11A 0.024(4) 0.014(5) 0.026(4) 0.000(4) 0.003(4) 0.003(4)
C1A 0.023(7) 0.021(8) 0.018(7) -0.008(7) 0.005(6) -0.002(7)
C2A 0.017(5) 0.015(5) 0.016(4) 0.002(4) 0.002(4) -0.005(4)
C3A 0.014(6) 0.013(7) 0.027(7) -0.004(6) -0.001(5) 0.007(6)
C12A 0.019(5) 0.019(5) 0.021(5) -0.005(5) 0.007(4) 0.003(4)
C13A 0.012(5) 0.012(5) 0.019(5) 0.002(4) 0.000(4) 0.000(4)
C14A 0.020(5) 0.013(5) 0.019(5) 0.001(4) 0.003(4) 0.006(4)
C15A 0.015(7) 0.030(9) 0.018(6) -0.002(7) 0.006(5) -0.004(7)
C16A 0.022(5) 0.017(5) 0.024(5) -0.007(4) 0.005(4) 0.003(4)
O1b 0.019(4) 0.018(4) 0.027(4) 0.006(4) 0.003(3) -0.009(4)
O2b 0.016(4) 0.015(5) 0.019(4) 0.004(4) 0.005(4) -0.009(4)
N1b 0.014(3) 0.012(3) 0.014(3) 0.000(2) 0.002(2) 0.000(2)
N11b 0.051(8) 0.038(9) 0.029(7) 0.014(7) 0.011(6) 0.009(7)
C1b 0.009(4) 0.012(5) 0.016(5) -0.001(4) 0.000(4) -0.007(4)
C2b 0.010(4) 0.013(5) 0.013(4) 0.001(4) 0.002(4) -0.003(4)
C3b 0.024(5) 0.023(6) 0.018(5) -0.005(4) 0.009(4) 0.004(5)
C12b 0.013(6) 0.039(10) 0.016(6) 0.009(7) -0.002(5) -0.005(7)
C13b 0.021(7) 0.037(10) 0.015(6) -0.001(7) 0.006(5) 0.001(7)
C14b 0.034(8) 0.009(7) 0.019(7) -0.004(6) 0.005(6) 0.000(6)
C15b 0.027(5) 0.024(6) 0.025(5) -0.009(5) 0.011(4) -0.009(5)
C16b 0.025(5) 0.032(6) 0.030(5) -0.007(5) 0.010(4) -0.004(5)

loop_
_atom_type_symbol
_atom_type_description
_atom_type_scat_dispersion_real
_atom_type_scat_dispersion_imag
_atom_type_scat_source
C C 0.0033 0.0016 'International Tables Vol C Tables 4.2.6.8 and 6.1.1.4'
H H 0.0000 0.0000 'International Tables Vol C Tables 4.2.6.8 and 6.1.1.4'
B B 0.0013 0.0007 'International Tables Vol C Tables 4.2.6.8 and 6.1.1.4'
F F 0.0171 0.0103 'International Tables Vol C Tables 4.2.6.8 and 6.1.1.4'
N N 0.0061 0.0033 'International Tables Vol C Tables 4.2.6.8 and 6.1.1.4'
O O 0.0106 0.0060 'International Tables Vol C Tables 4.2.6.8 and 6.1.1.4'

loop_
_geom_angle_atom_site_label_1
_geom_angle_atom_site_label_2
_geom_angle_atom_site_label_3
_geom_angle
_geom_angle_site_symmetry_1
_geom_angle_site_symmetry_3
_geom_angle_publ_flag
F1 B1 F2 112.5(12) . . ?
F1 B1 F3 107.6(12) . . ?
F1 B1 F4 112.8(14) . . ?
F2 B1 F3 108.3(13) . . ?
F4 B1 F2 107.8(12) . . ?
F4 B1 F3 107.6(12) . . ?
F6 B2 F5 107.4(14) . . ?
F6 B2 F7 114.6(16) . . ?
F6 B2 F8 113.3(14) . . ?
F7 B2 F5 105.7(13) . . ?
F7 B2 F8 109.4(13) . . ?
F8 B2 F5 105.7(14) . . ?
H1a N1A H2a 109.5 . . ?
H3a N1A H1a 109.5 . . ?
H3a N1A H2a 109.5 . . ?
C2A N1A H1a 109.5 . . ?
C2A N1A H2a 109.5 . . ?
C2A N1A H3a 109.5 . . ?
C12A N11A H11a 119.4 . . ?
C16A N11A H11a 119.4 . . ?
C16A N11A C12A 121.2(12) . . ?
O1A C1A C2A 116.3(11) . . ?
O2A C1A O1A 128.3(13) . . ?
O2A C1A C2A 115.3(10) . . ?
N1A C2A C1A 111.7(9) . . ?
N1A C2A H4a 106.6 . . ?
N1A C2A C3A 112.0(10) . . ?
C1A C2A H4a 106.6 . . ?
C3A C2A C1A 112.6(9) . . ?
C3A C2A H4a 106.6 . . ?
C2A C3A H5a 108.8 . . ?
C2A C3A H6a 108.8 . . ?
C2A C3A C13A 113.8(10) . . ?
H5a C3A H6a 107.7 . . ?
C13A C3A H5a 108.8 . . ?
C13A C3A H6a 108.8 . . ?
N11A C12A H12a 120.0 . . ?
N11A C12A C13A 119.9(12) . . ?
C13A C12A H12a 120.0 . . ?
C12A C13A C3A 117.8(11) . . ?
C12A C13A C14A 119.5(12) . . ?
C14A C13A C3A 122.6(11) . . ?
C13A C14A H14a 120.6 . . ?
C13A C14A C15A 118.8(12) . . ?
C15A C14A H14a 120.6 . . ?
C14A C15A H15a 120.2 . . ?
C16A C15A C14A 119.6(12) . . ?
C16A C15A H15a 120.2 . . ?
N11A C16A C15A 120.9(13) . . ?
N11A C16A H16a 119.6 . . ?
C15A C16A H16a 119.6 . . ?
H1b N1b H2b 109.5 . . ?
H1b N1b H3b 109.5 . . ?
H3b N1b H2b 109.5 . . ?
C2b N1b H1b 109.5 . . ?
C2b N1b H2b 109.5 . . ?
C2b N1b H3b 109.5 . . ?
C12b N11b H7a 119.3 . . ?
C16b N11b H7a 119.3 . . ?
C16b N11b C12b 121.4(13) . . ?
O1b C1b O2b 125.0(11) . . ?
O1b C1b C2b 119.7(10) . . ?
O2b C1b C2b 115.2(10) . . ?
N1b C2b C1b 107.2(8) . . ?
N1b C2b H4b 109.7 . . ?
N1b C2b C3b 109.3(9) . . ?
C1b C2b H4b 109.7 . . ?
C3b C2b C1b 111.3(11) . . ?
C3b C2b H4b 109.7 . . ?
C2b C3b H5b 109.1 . . ?
C2b C3b H6b 109.1 . . ?
H6b C3b H5b 107.8 . . ?
C13b C3b C2b 112.7(10) . . ?
C13b C3b H5b 109.1 . . ?
C13b C3b H6b 109.1 . . ?
N11b C12b H11b 119.0 . . ?
N11b C12b C13b 122.0(14) . . ?
C13b C12b H11b 119.0 . . ?
C12b C13b C3b 121.4(14) . . ?
C12b C13b C14b 115.8(12) . . ?
C14b C13b C3b 122.8(13) . . ?
C13b C14b H14b 119.0 . . ?
C15b C14b C13b 122.1(13) . . ?
C15b C14b H14b 119.0 . . ?
C14b C15b H15b 120.4 . . ?
C14b C15b C16b 119.2(14) . . ?
C16b C15b H15b 120.4 . . ?
N11b C16b C15b 119.4(12) . . ?
N11b C16b H16b 120.3 . . ?
C15b C16b H16b 120.3 . . ?

loop_
_geom_bond_atom_site_label_1
_geom_bond_atom_site_label_2
_geom_bond_distance
_geom_bond_site_symmetry_2
_geom_bond_publ_flag
F1 B1 1.318(16) . ?
F2 B1 1.401(18) . ?
F3 B1 1.405(17) . ?
F4 B1 1.372(17) . ?
F5 B2 1.48(2) . ?
F6 B2 1.331(18) . ?
F7 B2 1.38(2) . ?
F8 B2 1.382(19) . ?
O1A C1A 1.256(14) . ?
O2A C1A 1.224(15) . ?
N1A H1a 0.9100 . ?
N1A H2a 0.9100 . ?
N1A H3a 0.9100 . ?
N1A C2A 1.476(13) . ?
N11A H11a 0.8800 . ?
N11A C12A 1.351(15) . ?
N11A C16A 1.334(15) . ?
C1A C2A 1.561(17) . ?
C2A H4a 1.0000 . ?
C2A C3A 1.515(16) . ?
C3A H5a 0.9900 . ?
C3A H6a 0.9900 . ?
C12A H12a 0.9500 . ?
C13A C3A 1.530(16) . ?
C13A C12A 1.391(17) . ?
C13A C14A 1.390(16) . ?
C14A H14a 0.9500 . ?
C14A C15A 1.387(17) . ?
C15A H15a 0.9500 . ?
C16A C15A 1.379(18) . ?
C16A H16a 0.9500 . ?
O1b C1b 1.236(12) . ?
O2b C1b 1.290(13) . ?
N1b H1b 0.9100 . ?
N1b H2b 0.9100 . ?
N1b H3b 0.9100 . ?
N1b C2b 1.477(13) . ?
N11b H7a 0.8800 . ?
N11b C12b 1.343(14) . ?
N11b C16b 1.340(19) . ?
C1b C2b 1.527(15) . ?
C2b H4b 1.0000 . ?
C2b C3b 1.525(15) . ?
C3b H5b 0.9900 . ?
C3b H6b 0.9900 . ?
C3b C13b 1.481(16) . ?
C12b H11b 0.9500 . ?
C13b C12b 1.368(18) . ?
C13b C14b 1.396(19) . ?
C14b H14b 0.9500 . ?
C15b C14b 1.357(16) . ?
C15b H15b 0.9500 . ?
C15b C16b 1.370(19) . ?
C16b H16b 0.9500 . ?

loop_
_geom_torsion_atom_site_label_1
_geom_torsion_atom_site_label_2
_geom_torsion_atom_site_label_3
_geom_torsion_atom_site_label_4
_geom_torsion
_geom_torsion_site_symmetry_1
_geom_torsion_site_symmetry_2
_geom_torsion_site_symmetry_3
_geom_torsion_site_symmetry_4
_geom_torsion_publ_flag
O1A C1A C2A N1A -11.3(15) . . . . ?
O1A C1A C2A C3A 115.9(12) . . . . ?
O2A C1A C2A N1A 172.7(11) . . . . ?
O2A C1A C2A C3A -60.2(14) . . . . ?
N1A C2A C3A C13A 59.0(13) . . . . ?
N11A C16A C15A C14A -2.2(18) . . . . ?
C1A C2A C3A C13A -68.0(13) . . . . ?
C3A C13A C12A N11A 176.1(10) . . . . ?
C3A C13A C14A C15A -178.0(11) . . . . ?
C12A N11A C16A C15A 0.1(18) . . . . ?
C12A C13A C3A C2A -92.5(13) . . . . ?
C12A C13A C14A C15A -0.9(16) . . . . ?
C13A C14A C15A C16A 2.5(17) . . . . ?
C14A C13A C3A C2A 84.7(14) . . . . ?
C14A C13A C12A N11A -1.1(16) . . . . ?
C16A N11A C12A C13A 1.5(17) . . . . ?
O1b C1b C2b N1b -27.5(15) . . . . ?
O1b C1b C2b C3b 91.9(12) . . . . ?
O2b C1b C2b N1b 156.6(10) . . . . ?
O2b C1b C2b C3b -84.1(13) . . . . ?
N1b C2b C3b C13b -164.0(11) . . . . ?
C1b C2b C3b C13b 77.8(13) . . . . ?
C2b C3b C13b C12b 80.3(15) . . . . ?
C2b C3b C13b C14b -97.3(15) . . . . ?
C3b C13b C12b N11b -177.4(11) . . . . ?
C3b C13b C14b C15b 176.6(12) . . . . ?
C12b N11b C16b C15b -3.0(19) . . . . ?
C12b C13b C14b C15b -1.0(19) . . . . ?
C14b C13b C12b N11b 0.3(19) . . . . ?
C14b C15b C16b N11b 2.2(19) . . . . ?
C16b N11b C12b C13b 1.7(19) . . . . ?
C16b C15b C14b C13b -0.2(19) . . . . ?
